data_4349961
loop_
_publ_author_name
'Wang, Jin-Hua'
'Vignesh, Kuduva R.'
'Zhao, Jia'
'Li, Zhao-Yang'
'Dunbar, Kim R.'

_publ_section_title
;
 Charge transfer and slow magnetic relaxation in a series of cyano-bridged
 FeIII4MII2 (M = FeII, CoII, NiII) molecules
;
_journal_issue 2
_journal_name_full 'Inorganic Chemistry Frontiers'
_journal_page_first 493
_journal_paper_doi 10.1039/C8QI01245H
_journal_volume 6
_journal_year 2019
_chemical_formula_moiety 'C108 H112 B4 Fe4 N48 Ni2'
_chemical_formula_sum 'C108 H112 B4 Fe4 N48 Ni2'
_chemical_formula_weight 2466.51
_space_group_crystal_system triclinic
_space_group_IT_number 2
_space_group_name_Hall '-P 1'
_space_group_name_H-M_alt 'P -1'
_atom_sites_solution_hydrogens geom
_audit_creation_date 2018-04-28
_audit_creation_method
;
Olex2 1.2
(compiled 2018.04.26 svn.r3504 for OlexSys, GUI svn.r5492)
;
_audit_update_record
;
2018-05-01 deposited with the CCDC.
2018-12-21 downloaded from the CCDC.
;
_cell_angle_alpha 88.2190(10)
_cell_angle_beta 85.2320(10)
_cell_angle_gamma 65.8640(10)
_cell_formula_units_Z 1
_cell_length_a 15.0634(2)
_cell_length_b 16.0649(2)
_cell_length_c 17.2995(2)
_cell_measurement_reflns_used 25320
_cell_measurement_temperature 99.97(12)
_cell_measurement_theta_max 73.1180
_cell_measurement_theta_min 3.9210
_cell_volume 3807.12(9)
_computing_cell_refinement 'CrysAlisPro 1.171.39.28b (Rigaku OD, 2015)'
_computing_data_collection 'CrysAlisPro 1.171.39.28b (Rigaku OD, 2015)'
_computing_data_reduction 'CrysAlisPro 1.171.39.28b (Rigaku OD, 2015)'
_computing_molecular_graphics 'Olex2 (Dolomanov et al., 2009)'
_computing_publication_material 'Olex2 (Dolomanov et al., 2009)'
_computing_structure_refinement 'ShelXL (Sheldrick, 2015)'
_computing_structure_solution 'SHELXT 2014/5 (Sheldrick, 2014)'
_diffrn_ambient_environment N~2~
_diffrn_ambient_temperature 99.97(12)
_diffrn_detector 'CCD plate'
_diffrn_measured_fraction_theta_full 0.994
_diffrn_measured_fraction_theta_max 0.971
_diffrn_measurement_details
;
List of Runs (angles in degrees, time in seconds):

  # Type    Start    End  Width  t~exp~   \w     \q     \k     \f   Frames
#--------------------------------------------------------------------------
  1  \w    -41.00  30.00   0.50    0.50    --    0.00 -38.00 -30.00  142
  2  \w     -8.00  28.00   0.50    0.50    --    0.00  57.00-150.00   72
  3  \w     52.00  88.00   0.50    0.50    --    0.00  57.00-150.00   72
  4  \w     26.00  89.00   0.50    0.50    --    0.00  57.00 -60.00  126
  5  \w    -74.00  29.00   0.50    0.50    --    0.00 -77.00-120.00  206
  6  \w     17.00  42.00   0.50    1.50    --   98.20 -82.00  30.00   50
  7  \w     69.00 108.00   0.50    1.50    --   98.20 -82.00  60.00   78
  8  \w     76.00 102.00   0.50    1.50    --   98.20 -82.00 -90.00   52
  9  \w     22.00  48.00   0.50    1.50    --   98.20 -82.00-150.00   52
 10  \w     71.00 134.00   0.50    1.50    --   98.20  45.00  30.00  126
 11  \w      9.00 122.00   0.50    1.50    --   98.20 -30.00   0.00  226
 12  \w     28.00  81.00   0.50    1.50    --   98.20  15.00 150.00  106
 13  \w     88.00 188.00   0.50    1.50    --   98.20  15.00 150.00  200
 14  \w     28.00 106.00   0.50    1.50    --   98.20 -61.00-180.00  156
 15  \w     59.00 114.00   0.50    1.50    --   98.20 -45.00-180.00  110
 16  \w     19.00 135.00   0.50    1.50    --   98.20 -82.00-180.00  232
 17  \w     81.00 106.00   0.50    1.50    --   98.20 -82.00-120.00   50
 18  \w     63.00 104.00   0.50    1.50    --   98.20 -82.00  90.00   82
 19  \w     94.00 120.00   0.50    1.50    --   98.20 -82.00 -30.00   52
 20  \w     26.00  99.00   0.50    1.50    --   98.20 -82.00 120.00  146
 21  \w     79.00 111.00   0.50    1.50    --   98.20 -82.00  30.00   64
 22  \w     77.00 102.00   0.50    1.50    --   98.20 -82.00-150.00   50
 23  \w     18.00 127.00   0.50    1.50    --   98.20 -61.00 -60.00  218
 24  \w     10.00 131.00   0.50    1.50    --   98.20 -82.00 -60.00  242
 25  \w     28.00 185.00   0.50    1.50    --   98.20  15.00-120.00  314
;
_diffrn_measurement_device 'four-circle diffractometer'
_diffrn_measurement_device_type 'XtaLAB AFC12 (RINC): Kappa single'
_diffrn_measurement_method '\w scans'
_diffrn_orient_matrix_type 'CrysAlisPro convention (1999,Acta A55,543-557)'
_diffrn_orient_matrix_UB_11 -0.0638576000
_diffrn_orient_matrix_UB_12 -0.0343355000
_diffrn_orient_matrix_UB_13 0.0546379000
_diffrn_orient_matrix_UB_21 -0.0270780000
_diffrn_orient_matrix_UB_22 -0.0391836000
_diffrn_orient_matrix_UB_23 -0.0701093000
_diffrn_orient_matrix_UB_31 0.0884525000
_diffrn_orient_matrix_UB_32 -0.0912593000
_diffrn_orient_matrix_UB_33 0.0092163000
_diffrn_radiation_monochromator graphite
_diffrn_radiation_probe x-ray
_diffrn_radiation_type CuK\a
_diffrn_radiation_wavelength 1.54184
_diffrn_reflns_av_R_equivalents 0.0259
_diffrn_reflns_av_unetI/netI 0.0296
_diffrn_reflns_Laue_measured_fraction_full 0.994
_diffrn_reflns_Laue_measured_fraction_max 0.971
_diffrn_reflns_limit_h_max 18
_diffrn_reflns_limit_h_min -18
_diffrn_reflns_limit_k_max 19
_diffrn_reflns_limit_k_min -19
_diffrn_reflns_limit_l_max 21
_diffrn_reflns_limit_l_min -20
_diffrn_reflns_number 42660
_diffrn_reflns_point_group_measured_fraction_full 0.994
_diffrn_reflns_point_group_measured_fraction_max 0.971
_diffrn_reflns_theta_full 67.684
_diffrn_reflns_theta_max 73.485
_diffrn_reflns_theta_min 3.952
_diffrn_source 'fine-focus sealed X-ray tube'
_diffrn_source_type 'Enhance (Cu) X-ray Source'
_exptl_absorpt_coefficient_mu 3.671
_exptl_absorpt_correction_T_max 1.00000
_exptl_absorpt_correction_T_min 0.81671
_exptl_absorpt_correction_type multi-scan
_exptl_absorpt_process_details
;
CrysAlisPro 1.171.39.28b (Rigaku Oxford Diffraction, 2015)
Empirical absorption correction using spherical harmonics,
 implemented in SCALE3 ABSPACK scaling algorithm.
;
_exptl_crystal_density_diffrn 1.076
_exptl_crystal_description block
_exptl_crystal_F_000 1276
_refine_diff_density_max 0.358
_refine_diff_density_min -0.327
_refine_diff_density_rms 0.070
_refine_ls_extinction_method none
_refine_ls_goodness_of_fit_ref 1.077
_refine_ls_hydrogen_treatment constr
_refine_ls_matrix_type full
_refine_ls_number_parameters 760
_refine_ls_number_reflns 14874
_refine_ls_number_restraints 0
_refine_ls_restrained_S_all 1.077
_refine_ls_R_factor_all 0.0506
_refine_ls_R_factor_gt 0.0478
_refine_ls_shift/su_max 0.001
_refine_ls_shift/su_mean 0.000
_refine_ls_structure_factor_coef Fsqd
_refine_ls_weighting_details 'w=1/[\s^2^(Fo^2^)+(0.0444P)^2^+8.7434P] where P=(Fo^2^+2Fc^2^)/3'
_refine_ls_weighting_scheme calc
_refine_ls_wR_factor_gt 0.1289
_refine_ls_wR_factor_ref 0.1306
_reflns_Friedel_coverage 0.000
_reflns_number_gt 13852
_reflns_number_total 14874
_reflns_threshold_expression 'I > 2\s(I)'
_cod_data_source_file c8qi01245h2.cif
_cod_data_source_block 171126-2-100k_sq
_cod_database_code 4349961
_shelx_shelxl_version_number 2016/6
_shelx_space_group_comment
;
The symmetry employed for this shelxl refinement is uniquely defined
by the following loop, which should always be used as a source of
symmetry information in preference to the above space-group names.
They are only intended as comments.
;
_reflns_odcompleteness_completeness 99.49
_reflns_odcompleteness_iscentric 1
_reflns_odcompleteness_theta 66.97
_olex2_refinement_description
;
1. Fixed Uiso
 At 1.2 times of:
  All B(H) groups, All C(H) groups
 At 1.5 times of:
  All C(H,H,H) groups
2.a Ternary CH refined with riding coordinates:
 B1(H1), B2(H2)
2.b Aromatic/amide H refined with riding coordinates:
 C3(H3), C8(H8), C12(H12), C17(H17), C22(H22), C27(H27), C36(H36), C37(H37),
 C38(H38), C39(H39), C45(H45), C46(H46), C47(H47), C48(H48), C50(H50), C51(H51),
  C52(H52), C53(H53)
2.c Idealised Me refined as rotating group:
 C1(H1A,H1B,H1C), C5(H5A,H5B,H5C), C6(H6A,H6B,H6C), C10(H10A,H10B,H10C),
 C14(H14A,H14B,H14C), C15(H15A,H15B,H15C), C19(H19A,H19B,H19C), C20(H20A,H20B,
 H20C), C24(H24A,H24B,H24C), C25(H25A,H25B,H25C), C29(H29A,H29B,H29C), C56(H56A,
 H56B,H56C)
;
_olex2_submission_special_instructions 'No special instructions were received'
_oxdiff_exptl_absorpt_empirical_details
;
Empirical correction (ABSPACK) includes:
- Absorption correction using spherical harmonics
- Frame scaling
;
_oxdiff_exptl_absorpt_empirical_full_max 1.349
_oxdiff_exptl_absorpt_empirical_full_min 0.851

loop_
_space_group_symop_operation_xyz
'x, y, z'
'-x, -y, -z'

loop_
_atom_site_label
_atom_site_type_symbol
_atom_site_fract_x
_atom_site_fract_y
_atom_site_fract_z
_atom_site_U_iso_or_equiv
_atom_site_adp_type
_atom_site_occupancy
_atom_site_site_symmetry_order
_atom_site_calc_flag
_atom_site_refinement_flags_posn
Ni1 Ni 0.46156(3) 0.61599(3) 0.31786(2) 0.01542(10) Uani 1 1 d .
Fe1 Fe 0.33806(3) 0.94929(3) 0.25054(2) 0.01600(10) Uani 1 1 d .
Fe2 Fe 0.32621(3) 0.70600(3) 0.59376(2) 0.01432(9) Uani 1 1 d .
N1 N 0.26447(16) 1.14739(15) 0.25272(13) 0.0188(5) Uani 1 1 d .
N2 N 0.32447(16) 1.07224(15) 0.20931(13) 0.0182(5) Uani 1 1 d .
N3 N 0.15170(16) 1.08156(15) 0.31271(13) 0.0183(5) Uani 1 1 d .
N4 N 0.19490(16) 0.99842(15) 0.27612(13) 0.0179(4) Uani 1 1 d .
N5 N 0.29352(16) 1.07302(15) 0.38148(13) 0.0177(4) Uani 1 1 d .
N6 N 0.35347(16) 0.98597(15) 0.35659(13) 0.0169(4) Uani 1 1 d .
N7 N 0.55950(18) 0.86889(18) 0.20693(16) 0.0300(6) Uani 1 1 d .
N8 N 0.3085(2) 0.8902(2) 0.09019(16) 0.0400(7) Uani 1 1 d .
N9 N 0.38377(17) 0.75230(16) 0.29609(13) 0.0195(5) Uani 1 1 d .
N10 N 0.22517(16) 0.90244(15) 0.60354(13) 0.0183(5) Uani 1 1 d .
N11 N 0.24083(16) 0.82924(15) 0.55665(13) 0.0179(4) Uani 1 1 d .
N12 N 0.23770(16) 0.82148(16) 0.72907(13) 0.0188(5) Uani 1 1 d .
N13 N 0.25360(16) 0.73816(15) 0.69844(13) 0.0178(4) Uani 1 1 d .
N14 N 0.38447(17) 0.83640(16) 0.66244(13) 0.0195(5) Uani 1 1 d .
N15 N 0.42150(16) 0.75414(15) 0.62417(12) 0.0176(4) Uani 1 1 d .
N16 N 0.42945(16) 0.64472(15) 0.43206(13) 0.0183(5) Uani 1 1 d .
N17 N 0.19343(19) 0.62152(19) 0.53729(15) 0.0275(5) Uani 1 1 d .
N18 N 0.45581(16) 0.51675(15) 0.65534(13) 0.0181(5) Uani 1 1 d .
N19 N 0.59401(16) 0.63427(15) 0.28560(13) 0.0189(5) Uani 1 1 d .
N20 N 0.55213(18) 0.62462(17) 0.08404(13) 0.0223(5) Uani 1 1 d .
N21 N 0.40458(18) 0.60209(17) 0.08738(14) 0.0239(5) Uani 1 1 d .
N22 N 0.47808(17) 0.60117(15) 0.20162(13) 0.0188(5) Uani 1 1 d .
N23 N 0.33806(17) 0.58975(15) 0.29190(13) 0.0186(5) Uani 1 1 d .
N24 N 0.41210(19) 0.60732(18) -0.06986(14) 0.0268(5) Uani 1 1 d .
C1 C 0.2013(3) 1.3167(2) 0.2482(2) 0.0341(7) Uani 1 1 d .
H1A H 0.133569 1.327191 0.251931 0.051 Uiso 1 1 calc GR
H1B H 0.210919 1.361626 0.214757 0.051 Uiso 1 1 calc GR
H1C H 0.220706 1.321134 0.298809 0.051 Uiso 1 1 calc GR
C2 C 0.2610(2) 1.22411(19) 0.21568(17) 0.0235(6) Uani 1 1 d .
C3 C 0.3193(2) 1.1975(2) 0.14748(17) 0.0247(6) Uani 1 1 d .
H3 H 0.330604 1.235698 0.110142 0.030 Uiso 1 1 calc R
C4 C 0.3578(2) 1.1032(2) 0.14508(16) 0.0217(6) Uani 1 1 d .
C5 C 0.4264(2) 1.0435(2) 0.08194(17) 0.0274(6) Uani 1 1 d .
H5A H 0.492053 1.020929 0.097046 0.041 Uiso 1 1 calc GR
H5B H 0.421329 1.078188 0.035074 0.041 Uiso 1 1 calc GR
H5C H 0.409726 0.993062 0.073279 0.041 Uiso 1 1 calc GR
C6 C -0.0112(2) 1.1892(2) 0.36916(18) 0.0272(6) Uani 1 1 d .
H6A H 0.009584 1.189791 0.420036 0.041 Uiso 1 1 calc GR
H6B H -0.076342 1.192072 0.373493 0.041 Uiso 1 1 calc GR
H6C H -0.009974 1.240803 0.340371 0.041 Uiso 1 1 calc GR
C7 C 0.0560(2) 1.1034(2) 0.32805(16) 0.0220(6) Uani 1 1 d .
C8 C 0.0352(2) 1.0345(2) 0.30093(16) 0.0235(6) Uani 1 1 d .
H8 H -0.025474 1.031827 0.303730 0.028 Uiso 1 1 calc R
C9 C 0.1232(2) 0.9690(2) 0.26830(16) 0.0208(6) Uani 1 1 d .
C10 C 0.1378(2) 0.8829(2) 0.22968(18) 0.0270(6) Uani 1 1 d .
H10A H 0.148682 0.888618 0.174681 0.040 Uiso 1 1 calc GR
H10B H 0.080778 0.870612 0.240591 0.040 Uiso 1 1 calc GR
H10C H 0.193310 0.833783 0.248729 0.040 Uiso 1 1 calc GR
C11 C 0.3123(2) 1.0872(2) 0.45345(16) 0.0207(6) Uani 1 1 d .
C12 C 0.3861(2) 1.0075(2) 0.47664(16) 0.0213(6) Uani 1 1 d .
H12 H 0.414128 0.997213 0.523865 0.026 Uiso 1 1 calc R
C13 C 0.4103(2) 0.94561(19) 0.41568(16) 0.0201(5) Uani 1 1 d .
C14 C 0.4862(2) 0.8508(2) 0.41296(18) 0.0262(6) Uani 1 1 d .
H14A H 0.455472 0.808833 0.414030 0.039 Uiso 1 1 calc GR
H14B H 0.524177 0.840306 0.456969 0.039 Uiso 1 1 calc GR
H14C H 0.527909 0.841954 0.366125 0.039 Uiso 1 1 calc GR
C15 C 0.1332(2) 1.0713(2) 0.6097(2) 0.0304(7) Uani 1 1 d .
H15A H 0.095884 1.072626 0.657750 0.046 Uiso 1 1 calc GR
H15B H 0.093852 1.118241 0.576101 0.046 Uiso 1 1 calc GR
H15C H 0.189803 1.081296 0.619551 0.046 Uiso 1 1 calc GR
C16 C 0.1644(2) 0.97997(19) 0.57143(17) 0.0230(6) Uani 1 1 d .
C17 C 0.1396(2) 0.9572(2) 0.50333(17) 0.0245(6) Uani 1 1 d .
H17 H 0.098299 0.997263 0.468966 0.029 Uiso 1 1 calc R
C18 C 0.1878(2) 0.86273(19) 0.49501(16) 0.0202(5) Uani 1 1 d .
C19 C 0.1799(2) 0.8077(2) 0.43121(16) 0.0245(6) Uani 1 1 d .
H19A H 0.243569 0.763157 0.414498 0.037 Uiso 1 1 calc GR
H19B H 0.152124 0.846883 0.388580 0.037 Uiso 1 1 calc GR
H19C H 0.138789 0.777396 0.449078 0.037 Uiso 1 1 calc GR
C20 C 0.4424(3) 0.9489(2) 0.71207(19) 0.0323(7) Uani 1 1 d .
H20A H 0.413117 0.998099 0.676763 0.048 Uiso 1 1 calc GR
H20B H 0.504016 0.947187 0.724554 0.048 Uiso 1 1 calc GR
H20C H 0.400085 0.958125 0.758641 0.048 Uiso 1 1 calc GR
C21 C 0.4577(2) 0.8612(2) 0.67532(17) 0.0230(6) Uani 1 1 d .
C22 C 0.5437(2) 0.7922(2) 0.64627(16) 0.0234(6) Uani 1 1 d .
H22 H 0.606237 0.789946 0.647846 0.028 Uiso 1 1 calc R
C23 C 0.51900(19) 0.72696(19) 0.61423(15) 0.0192(5) Uani 1 1 d .
C24 C 0.5879(2) 0.6399(2) 0.57573(18) 0.0258(6) Uani 1 1 d .
H24A H 0.563346 0.632674 0.528066 0.039 Uiso 1 1 calc GR
H24B H 0.593835 0.589580 0.609416 0.039 Uiso 1 1 calc GR
H24C H 0.650692 0.641555 0.564959 0.039 Uiso 1 1 calc GR
C25 C 0.1482(2) 0.9204(2) 0.84379(19) 0.0334(7) Uani 1 1 d .
H25A H 0.202571 0.935075 0.851249 0.050 Uiso 1 1 calc GR
H25B H 0.119353 0.911712 0.893298 0.050 Uiso 1 1 calc GR
H25C H 0.100543 0.969409 0.816898 0.050 Uiso 1 1 calc GR
C26 C 0.1824(2) 0.8348(2) 0.79699(16) 0.0236(6) Uani 1 1 d .
C27 C 0.1631(2) 0.7583(2) 0.81087(17) 0.0254(6) Uani 1 1 d .
H27 H 0.126893 0.748214 0.853493 0.030 Uiso 1 1 calc R
C28 C 0.2084(2) 0.6993(2) 0.74851(16) 0.0210(6) Uani 1 1 d .
C29 C 0.2073(2) 0.6078(2) 0.73723(17) 0.0255(6) Uani 1 1 d .
H29A H 0.155700 0.614013 0.705391 0.038 Uiso 1 1 calc GR
H29B H 0.196761 0.583238 0.786716 0.038 Uiso 1 1 calc GR
H29C H 0.268681 0.567471 0.712336 0.038 Uiso 1 1 calc GR
C30 C 0.2420(2) 0.65323(19) 0.56042(16) 0.0206(6) Uani 1 1 d .
C31 C 0.40724(19) 0.58690(19) 0.63130(15) 0.0179(5) Uani 1 1 d .
C32 C 0.39227(19) 0.66886(18) 0.49333(16) 0.0180(5) Uani 1 1 d .
C33 C 0.36196(19) 0.82756(19) 0.28099(15) 0.0186(5) Uani 1 1 d .
C34 C 0.4775(2) 0.89922(18) 0.22370(17) 0.0221(6) Uani 1 1 d .
C35 C 0.3211(2) 0.9123(2) 0.14972(17) 0.0255(6) Uani 1 1 d .
C36 C 0.6537(2) 0.6478(2) 0.33181(16) 0.0222(6) Uani 1 1 d .
H36 H 0.639598 0.647830 0.385190 0.027 Uiso 1 1 calc R
C37 C 0.7355(2) 0.6617(2) 0.30412(18) 0.0265(6) Uani 1 1 d .
H37 H 0.774368 0.672135 0.338278 0.032 Uiso 1 1 calc R
C38 C 0.7584(2) 0.6598(2) 0.22491(18) 0.0287(6) Uani 1 1 d .
H38 H 0.813276 0.668563 0.205002 0.034 Uiso 1 1 calc R
C39 C 0.6980(2) 0.6446(2) 0.17534(17) 0.0241(6) Uani 1 1 d .
H39 H 0.711677 0.642454 0.121837 0.029 Uiso 1 1 calc R
C40 C 0.6173(2) 0.63294(19) 0.20827(16) 0.0201(5) Uani 1 1 d .
C41 C 0.5472(2) 0.61896(18) 0.16081(16) 0.0192(5) Uani 1 1 d .
C42 C 0.4804(2) 0.6140(2) 0.04953(16) 0.0227(6) Uani 1 1 d .
C43 C 0.4069(2) 0.59661(18) 0.16411(16) 0.0196(5) Uani 1 1 d .
C44 C 0.3280(2) 0.58638(19) 0.21499(16) 0.0207(5) Uani 1 1 d .
C45 C 0.2502(2) 0.5759(2) 0.18630(18) 0.0296(7) Uani 1 1 d .
H45 H 0.245294 0.574612 0.133157 0.036 Uiso 1 1 calc R
C46 C 0.1793(2) 0.5673(3) 0.2391(2) 0.0347(7) Uani 1 1 d .
H46 H 0.126231 0.559674 0.221758 0.042 Uiso 1 1 calc R
C47 C 0.1890(2) 0.5703(2) 0.31763(18) 0.0288(6) Uani 1 1 d .
H47 H 0.142498 0.564979 0.353910 0.035 Uiso 1 1 calc R
C48 C 0.2696(2) 0.58138(19) 0.34163(17) 0.0222(6) Uani 1 1 d .
H48 H 0.275874 0.583017 0.394517 0.027 Uiso 1 1 calc R
C49 C 0.4835(2) 0.6201(2) -0.03624(17) 0.0251(6) Uani 1 1 d .
C50 C 0.5571(3) 0.6374(2) -0.07698(18) 0.0320(7) Uani 1 1 d .
H50 H 0.606816 0.642167 -0.051563 0.038 Uiso 1 1 calc R
C51 C 0.5546(3) 0.6474(3) -0.15726(19) 0.0371(8) Uani 1 1 d .
H51 H 0.602419 0.659919 -0.186455 0.044 Uiso 1 1 calc R
C52 C 0.4802(3) 0.6386(2) -0.19265(17) 0.0326(7) Uani 1 1 d .
H52 H 0.475427 0.647250 -0.245800 0.039 Uiso 1 1 calc R
C53 C 0.4127(2) 0.6164(2) -0.14735(17) 0.0299(7) Uani 1 1 d .
H53 H 0.364820 0.607350 -0.172090 0.036 Uiso 1 1 calc R
C56 C 0.2615(2) 1.1766(2) 0.49482(17) 0.0256(6) Uani 1 1 d .
H56A H 0.274922 1.222794 0.466009 0.038 Uiso 1 1 calc GR
H56B H 0.284558 1.171609 0.545586 0.038 Uiso 1 1 calc GR
H56C H 0.192460 1.192952 0.499438 0.038 Uiso 1 1 calc GR
B1 B 0.2140(2) 1.1339(2) 0.32974(18) 0.0191(6) Uani 1 1 d .
H1 H 0.173748 1.192509 0.354978 0.023 Uiso 1 1 calc R
B2 B 0.2737(2) 0.8855(2) 0.68097(18) 0.0202(6) Uani 1 1 d .
H2 H 0.256913 0.942910 0.708604 0.024 Uiso 1 1 calc R

loop_
_atom_site_aniso_label
_atom_site_aniso_U_11
_atom_site_aniso_U_22
_atom_site_aniso_U_33
_atom_site_aniso_U_23
_atom_site_aniso_U_13
_atom_site_aniso_U_12
Ni1 0.0170(2) 0.0162(2) 0.0120(2) 0.00110(16) -0.00060(16) -0.00587(18)
Fe1 0.0158(2) 0.0155(2) 0.0160(2) 0.00052(15) 0.00030(15) -0.00589(16)
Fe2 0.0145(2) 0.0159(2) 0.01139(19) 0.00103(15) -0.00019(15) -0.00529(16)
N1 0.0194(11) 0.0149(11) 0.0197(11) 0.0007(9) 0.0011(9) -0.0052(9)
N2 0.0177(11) 0.0173(11) 0.0170(11) -0.0007(9) 0.0018(8) -0.0049(9)
N3 0.0144(10) 0.0191(11) 0.0178(11) 0.0011(9) 0.0001(8) -0.0036(9)
N4 0.0179(11) 0.0205(11) 0.0164(11) 0.0026(9) -0.0012(8) -0.0090(9)
N5 0.0164(11) 0.0167(11) 0.0189(11) -0.0002(9) 0.0011(9) -0.0059(9)
N6 0.0162(11) 0.0156(11) 0.0170(11) 0.0012(8) -0.0006(8) -0.0048(9)
N7 0.0212(13) 0.0247(13) 0.0395(15) -0.0043(11) 0.0059(11) -0.0059(11)
N8 0.0512(18) 0.058(2) 0.0217(14) -0.0077(13) 0.0024(12) -0.0335(16)
N9 0.0189(11) 0.0184(12) 0.0204(11) 0.0005(9) -0.0016(9) -0.0067(9)
N10 0.0200(11) 0.0144(11) 0.0192(11) -0.0003(8) 0.0009(9) -0.0061(9)
N11 0.0184(11) 0.0185(11) 0.0153(11) 0.0009(8) 0.0002(8) -0.0063(9)
N12 0.0184(11) 0.0210(11) 0.0152(11) -0.0028(9) 0.0009(8) -0.0066(9)
N13 0.0183(11) 0.0172(11) 0.0170(11) 0.0007(8) 0.0004(9) -0.0066(9)
N14 0.0226(12) 0.0208(11) 0.0170(11) -0.0015(9) -0.0001(9) -0.0108(10)
N15 0.0187(11) 0.0191(11) 0.0141(10) -0.0009(8) 0.0004(8) -0.0070(9)
N16 0.0196(11) 0.0191(11) 0.0155(11) 0.0006(9) -0.0009(9) -0.0072(9)
N17 0.0254(13) 0.0374(15) 0.0248(13) -0.0032(11) -0.0015(10) -0.0178(12)
N18 0.0201(11) 0.0188(12) 0.0147(10) 0.0008(9) 0.0001(9) -0.0075(10)
N19 0.0191(11) 0.0191(11) 0.0181(11) 0.0014(9) -0.0025(9) -0.0073(9)
N20 0.0260(12) 0.0271(13) 0.0161(11) 0.0016(9) -0.0025(9) -0.0131(10)
N21 0.0271(13) 0.0295(13) 0.0172(12) 0.0018(9) -0.0029(9) -0.0136(11)
N22 0.0207(11) 0.0192(11) 0.0162(11) 0.0008(9) -0.0017(9) -0.0078(9)
N23 0.0204(11) 0.0182(11) 0.0164(11) 0.0002(8) -0.0004(9) -0.0074(9)
N24 0.0269(13) 0.0320(14) 0.0203(12) -0.0006(10) -0.0053(10) -0.0101(11)
C1 0.0368(18) 0.0190(15) 0.0394(19) 0.0028(13) 0.0065(14) -0.0062(13)
C2 0.0253(14) 0.0193(14) 0.0253(15) 0.0036(11) -0.0014(11) -0.0089(12)
C3 0.0281(15) 0.0236(14) 0.0227(14) 0.0055(11) 0.0008(11) -0.0117(12)
C4 0.0219(14) 0.0246(14) 0.0198(14) 0.0024(11) 0.0014(11) -0.0113(12)
C5 0.0311(16) 0.0284(16) 0.0219(14) -0.0025(12) 0.0077(12) -0.0131(13)
C6 0.0179(14) 0.0325(16) 0.0255(15) -0.0002(12) 0.0020(11) -0.0051(12)
C7 0.0180(13) 0.0285(15) 0.0178(13) 0.0043(11) 0.0001(10) -0.0083(12)
C8 0.0180(13) 0.0329(16) 0.0211(14) 0.0057(12) -0.0020(11) -0.0121(12)
C9 0.0202(13) 0.0282(15) 0.0164(13) 0.0065(11) -0.0037(10) -0.0122(12)
C10 0.0290(15) 0.0309(16) 0.0267(15) 0.0010(12) -0.0045(12) -0.0176(13)
C11 0.0210(13) 0.0260(14) 0.0177(13) -0.0030(11) 0.0032(10) -0.0128(12)
C12 0.0202(13) 0.0270(15) 0.0181(13) 0.0012(11) -0.0034(10) -0.0108(12)
C13 0.0181(13) 0.0211(14) 0.0221(14) 0.0035(11) -0.0040(10) -0.0088(11)
C14 0.0251(15) 0.0230(15) 0.0274(15) 0.0026(12) -0.0090(12) -0.0054(12)
C15 0.0299(16) 0.0178(14) 0.0385(18) 0.0000(12) 0.0067(13) -0.0063(12)
C16 0.0208(14) 0.0171(13) 0.0275(15) 0.0018(11) 0.0063(11) -0.0056(11)
C17 0.0196(14) 0.0224(14) 0.0259(15) 0.0088(11) -0.0006(11) -0.0036(12)
C18 0.0175(13) 0.0248(14) 0.0161(13) 0.0066(10) -0.0009(10) -0.0070(11)
C19 0.0219(14) 0.0314(16) 0.0157(13) 0.0044(11) -0.0034(11) -0.0063(12)
C20 0.0384(18) 0.0367(18) 0.0300(16) -0.0081(13) 0.0018(13) -0.0240(15)
C21 0.0242(14) 0.0274(15) 0.0222(14) -0.0009(11) -0.0012(11) -0.0154(12)
C22 0.0216(14) 0.0320(16) 0.0216(14) 0.0018(12) -0.0019(11) -0.0160(12)
C23 0.0170(13) 0.0252(14) 0.0153(12) 0.0038(10) -0.0008(10) -0.0089(11)
C24 0.0190(14) 0.0297(16) 0.0263(15) 0.0003(12) 0.0008(11) -0.0082(12)
C25 0.0338(17) 0.0377(18) 0.0252(16) -0.0125(13) 0.0115(13) -0.0128(15)
C26 0.0227(14) 0.0303(15) 0.0155(13) -0.0051(11) 0.0037(11) -0.0092(12)
C27 0.0249(15) 0.0307(16) 0.0180(14) 0.0011(11) 0.0032(11) -0.0098(13)
C28 0.0184(13) 0.0258(14) 0.0178(13) 0.0035(11) 0.0003(10) -0.0085(11)
C29 0.0269(15) 0.0264(15) 0.0233(14) 0.0049(11) 0.0024(11) -0.0120(13)
C30 0.0202(13) 0.0215(14) 0.0166(13) -0.0007(10) 0.0006(10) -0.0051(11)
C31 0.0184(13) 0.0230(14) 0.0134(12) -0.0024(10) 0.0008(10) -0.0097(11)
C32 0.0162(12) 0.0171(13) 0.0208(14) 0.0030(10) -0.0036(10) -0.0066(10)
C33 0.0168(12) 0.0232(15) 0.0153(12) -0.0006(10) -0.0003(10) -0.0077(11)
C34 0.0259(15) 0.0156(13) 0.0245(14) -0.0011(11) 0.0015(11) -0.0087(12)
C35 0.0272(15) 0.0266(15) 0.0235(15) 0.0030(12) 0.0002(12) -0.0123(13)
C36 0.0224(14) 0.0259(14) 0.0184(13) -0.0002(11) -0.0040(11) -0.0093(12)
C37 0.0217(14) 0.0325(16) 0.0259(15) -0.0018(12) -0.0057(11) -0.0110(13)
C38 0.0230(15) 0.0363(17) 0.0293(16) -0.0009(13) -0.0008(12) -0.0146(13)
C39 0.0230(14) 0.0318(16) 0.0183(13) 0.0001(11) 0.0004(11) -0.0124(12)
C40 0.0218(13) 0.0199(13) 0.0174(13) -0.0001(10) -0.0015(10) -0.0075(11)
C41 0.0202(13) 0.0194(13) 0.0177(13) -0.0003(10) -0.0003(10) -0.0081(11)
C42 0.0257(14) 0.0243(14) 0.0193(14) 0.0006(11) -0.0037(11) -0.0111(12)
C43 0.0219(13) 0.0190(13) 0.0177(13) 0.0017(10) -0.0035(10) -0.0077(11)
C44 0.0227(14) 0.0222(14) 0.0180(13) 0.0017(10) -0.0040(11) -0.0097(11)
C45 0.0270(16) 0.0426(18) 0.0233(15) 0.0009(13) -0.0047(12) -0.0180(14)
C46 0.0248(16) 0.051(2) 0.0335(17) -0.0002(15) -0.0044(13) -0.0207(15)
C47 0.0226(15) 0.0367(17) 0.0290(16) -0.0001(13) 0.0026(12) -0.0151(13)
C48 0.0230(14) 0.0213(14) 0.0210(14) 0.0000(11) 0.0004(11) -0.0083(12)
C49 0.0300(15) 0.0285(15) 0.0181(14) 0.0015(11) -0.0033(11) -0.0132(13)
C50 0.0397(18) 0.0424(19) 0.0226(15) 0.0001(13) -0.0027(13) -0.0254(16)
C51 0.050(2) 0.045(2) 0.0238(16) 0.0004(14) 0.0025(14) -0.0282(17)
C52 0.049(2) 0.0342(17) 0.0144(14) 0.0014(12) -0.0069(13) -0.0163(15)
C53 0.0332(17) 0.0325(17) 0.0207(15) -0.0011(12) -0.0073(12) -0.0090(14)
C56 0.0254(15) 0.0277(15) 0.0234(14) -0.0046(12) 0.0024(11) -0.0111(12)
B1 0.0169(14) 0.0185(15) 0.0193(15) 0.0010(11) 0.0013(11) -0.0050(12)
B2 0.0220(15) 0.0170(14) 0.0206(15) -0.0016(11) 0.0008(12) -0.0073(12)

loop_
_atom_type_symbol
_atom_type_description
_atom_type_scat_dispersion_real
_atom_type_scat_dispersion_imag
_atom_type_scat_source
C C 0.0181 0.0091 'International Tables Vol C Tables 4.2.6.8 and 6.1.1.4'
H H 0.0000 0.0000 'International Tables Vol C Tables 4.2.6.8 and 6.1.1.4'
B B 0.0090 0.0039 'International Tables Vol C Tables 4.2.6.8 and 6.1.1.4'
Fe Fe -1.1336 3.1974 'International Tables Vol C Tables 4.2.6.8 and 6.1.1.4'
N N 0.0311 0.0180 'International Tables Vol C Tables 4.2.6.8 and 6.1.1.4'
Ni Ni -3.0029 0.5091 'International Tables Vol C Tables 4.2.6.8 and 6.1.1.4'

loop_
_geom_angle_atom_site_label_1
_geom_angle_atom_site_label_2
_geom_angle_atom_site_label_3
_geom_angle
_geom_angle_site_symmetry_1
_geom_angle_site_symmetry_3
N9 Ni1 N19 88.56(9) . .
N9 Ni1 N23 89.50(9) . .
N16 Ni1 N9 88.19(9) . .
N16 Ni1 N18 89.33(9) . 2_666
N16 Ni1 N19 106.74(9) . .
N16 Ni1 N23 100.21(9) . .
N18 Ni1 N9 175.98(9) 2_666 .
N18 Ni1 N19 89.11(9) 2_666 .
N18 Ni1 N23 94.06(9) 2_666 .
N22 Ni1 N9 85.36(9) . .
N22 Ni1 N16 172.79(9) . .
N22 Ni1 N18 97.28(9) . 2_666
N22 Ni1 N19 76.37(9) . .
N22 Ni1 N23 76.53(9) . .
N23 Ni1 N19 152.90(9) . .
N4 Fe1 N2 89.90(9) . .
N4 Fe1 N6 89.07(9) . .
N6 Fe1 N2 89.99(9) . .
C33 Fe1 N2 173.83(10) . .
C33 Fe1 N4 95.19(10) . .
C33 Fe1 N6 93.58(10) . .
C33 Fe1 C34 84.09(11) . .
C33 Fe1 C35 85.30(12) . .
C34 Fe1 N2 90.75(10) . .
C34 Fe1 N4 178.54(11) . .
C34 Fe1 N6 92.24(11) . .
C35 Fe1 N2 91.23(11) . .
C35 Fe1 N4 89.92(11) . .
C35 Fe1 N6 178.42(11) . .
C35 Fe1 C34 88.75(13) . .
N11 Fe2 N13 88.91(9) . .
N11 Fe2 N15 90.19(9) . .
N15 Fe2 N13 90.57(9) . .
C30 Fe2 N11 92.20(11) . .
C30 Fe2 N13 92.68(10) . .
C30 Fe2 N15 176.00(11) . .
C30 Fe2 C31 87.54(11) . .
C31 Fe2 N11 178.96(10) . .
C31 Fe2 N13 90.10(10) . .
C31 Fe2 N15 90.12(10) . .
C32 Fe2 N11 92.84(10) . .
C32 Fe2 N13 176.04(10) . .
C32 Fe2 N15 92.97(10) . .
C32 Fe2 C30 83.71(11) . .
C32 Fe2 C31 88.13(11) . .
N2 N1 B1 119.2(2) . .
C2 N1 N2 109.5(2) . .
C2 N1 B1 131.3(2) . .
N1 N2 Fe1 117.14(16) . .
C4 N2 Fe1 135.86(19) . .
C4 N2 N1 106.9(2) . .
N4 N3 B1 119.7(2) . .
C7 N3 N4 109.7(2) . .
C7 N3 B1 130.6(2) . .
N3 N4 Fe1 117.25(16) . .
C9 N4 Fe1 135.8(2) . .
C9 N4 N3 106.9(2) . .
N6 N5 B1 118.7(2) . .
C11 N5 N6 110.6(2) . .
C11 N5 B1 130.5(2) . .
N5 N6 Fe1 117.58(16) . .
C13 N6 Fe1 136.26(19) . .
C13 N6 N5 106.2(2) . .
C33 N9 Ni1 163.9(2) . .
N11 N10 B2 119.2(2) . .
C16 N10 N11 109.9(2) . .
C16 N10 B2 130.9(2) . .
N10 N11 Fe2 117.21(16) . .
C18 N11 Fe2 135.90(19) . .
C18 N11 N10 106.8(2) . .
N13 N12 B2 118.9(2) . .
C26 N12 N13 109.6(2) . .
C26 N12 B2 131.1(2) . .
N12 N13 Fe2 117.32(16) . .
C28 N13 Fe2 135.41(19) . .
C28 N13 N12 107.1(2) . .
N15 N14 B2 119.1(2) . .
C21 N14 N15 109.9(2) . .
C21 N14 B2 131.0(2) . .
N14 N15 Fe2 117.36(17) . .
C23 N15 Fe2 135.50(19) . .
C23 N15 N14 107.1(2) . .
C32 N16 Ni1 166.4(2) . .
C31 N18 Ni1 170.8(2) . 2_666
C36 N19 Ni1 128.36(19) . .
C36 N19 C40 117.0(2) . .
C40 N19 Ni1 114.61(18) . .
C41 N20 C42 115.6(2) . .
C43 N21 C42 114.8(2) . .
C41 N22 Ni1 119.88(18) . .
C43 N22 Ni1 119.78(19) . .
C43 N22 C41 118.2(2) . .
C44 N23 Ni1 114.27(18) . .
C48 N23 Ni1 127.94(19) . .
C48 N23 C44 117.7(2) . .
C53 N24 C49 116.1(3) . .
H1A C1 H1B 109.5 . .
H1A C1 H1C 109.5 . .
H1B C1 H1C 109.5 . .
C2 C1 H1A 109.5 . .
C2 C1 H1B 109.5 . .
C2 C1 H1C 109.5 . .
N1 C2 C1 122.1(3) . .
N1 C2 C3 107.4(2) . .
C3 C2 C1 130.5(3) . .
C2 C3 H3 126.5 . .
C2 C3 C4 107.0(3) . .
C4 C3 H3 126.5 . .
N2 C4 C3 109.2(2) . .
N2 C4 C5 124.5(3) . .
C3 C4 C5 126.3(3) . .
C4 C5 H5A 109.5 . .
C4 C5 H5B 109.5 . .
C4 C5 H5C 109.5 . .
H5A C5 H5B 109.5 . .
H5A C5 H5C 109.5 . .
H5B C5 H5C 109.5 . .
H6A C6 H6B 109.5 . .
H6A C6 H6C 109.5 . .
H6B C6 H6C 109.5 . .
C7 C6 H6A 109.5 . .
C7 C6 H6B 109.5 . .
C7 C6 H6C 109.5 . .
N3 C7 C6 122.7(3) . .
N3 C7 C8 108.4(3) . .
C8 C7 C6 128.9(3) . .
C7 C8 H8 126.7 . .
C7 C8 C9 106.6(2) . .
C9 C8 H8 126.7 . .
N4 C9 C8 108.4(3) . .
N4 C9 C10 124.7(3) . .
C8 C9 C10 126.9(3) . .
C9 C10 H10A 109.5 . .
C9 C10 H10B 109.5 . .
C9 C10 H10C 109.5 . .
H10A C10 H10B 109.5 . .
H10A C10 H10C 109.5 . .
H10B C10 H10C 109.5 . .
N5 C11 C12 107.3(2) . .
N5 C11 C56 123.0(3) . .
C12 C11 C56 129.6(3) . .
C11 C12 H12 126.6 . .
C11 C12 C13 106.8(2) . .
C13 C12 H12 126.6 . .
N6 C13 C12 109.1(2) . .
N6 C13 C14 124.0(3) . .
C12 C13 C14 126.9(3) . .
C13 C14 H14A 109.5 . .
C13 C14 H14B 109.5 . .
C13 C14 H14C 109.5 . .
H14A C14 H14B 109.5 . .
H14A C14 H14C 109.5 . .
H14B C14 H14C 109.5 . .
H15A C15 H15B 109.5 . .
H15A C15 H15C 109.5 . .
H15B C15 H15C 109.5 . .
C16 C15 H15A 109.5 . .
C16 C15 H15B 109.5 . .
C16 C15 H15C 109.5 . .
N10 C16 C15 122.1(3) . .
N10 C16 C17 107.6(2) . .
C17 C16 C15 130.3(3) . .
C16 C17 H17 126.4 . .
C16 C17 C18 107.3(3) . .
C18 C17 H17 126.4 . .
N11 C18 C17 108.4(3) . .
N11 C18 C19 125.4(3) . .
C17 C18 C19 126.1(3) . .
C18 C19 H19A 109.5 . .
C18 C19 H19B 109.5 . .
C18 C19 H19C 109.5 . .
H19A C19 H19B 109.5 . .
H19A C19 H19C 109.5 . .
H19B C19 H19C 109.5 . .
H20A C20 H20B 109.5 . .
H20A C20 H20C 109.5 . .
H20B C20 H20C 109.5 . .
C21 C20 H20A 109.5 . .
C21 C20 H20B 109.5 . .
C21 C20 H20C 109.5 . .
N14 C21 C20 123.8(3) . .
N14 C21 C22 107.2(2) . .
C22 C21 C20 129.0(3) . .
C21 C22 H22 126.5 . .
C21 C22 C23 107.0(2) . .
C23 C22 H22 126.5 . .
N15 C23 C22 108.9(2) . .
N15 C23 C24 124.6(2) . .
C22 C23 C24 126.5(3) . .
C23 C24 H24A 109.5 . .
C23 C24 H24B 109.5 . .
C23 C24 H24C 109.5 . .
H24A C24 H24B 109.5 . .
H24A C24 H24C 109.5 . .
H24B C24 H24C 109.5 . .
H25A C25 H25B 109.5 . .
H25A C25 H25C 109.5 . .
H25B C25 H25C 109.5 . .
C26 C25 H25A 109.5 . .
C26 C25 H25B 109.5 . .
C26 C25 H25C 109.5 . .
N12 C26 C25 123.4(3) . .
N12 C26 C27 107.6(2) . .
C27 C26 C25 129.0(3) . .
C26 C27 H27 126.7 . .
C26 C27 C28 106.6(3) . .
C28 C27 H27 126.7 . .
N13 C28 C27 109.0(3) . .
N13 C28 C29 124.7(3) . .
C27 C28 C29 126.3(3) . .
C28 C29 H29A 109.5 . .
C28 C29 H29B 109.5 . .
C28 C29 H29C 109.5 . .
H29A C29 H29B 109.5 . .
H29A C29 H29C 109.5 . .
H29B C29 H29C 109.5 . .
N17 C30 Fe2 177.1(2) . .
N18 C31 Fe2 178.3(2) . .
N16 C32 Fe2 177.0(2) . .
N9 C33 Fe1 174.3(2) . .
N7 C34 Fe1 178.9(3) . .
N8 C35 Fe1 178.2(3) . .
N19 C36 H36 118.4 . .
N19 C36 C37 123.2(3) . .
C37 C36 H36 118.4 . .
C36 C37 H37 120.5 . .
C38 C37 C36 119.0(3) . .
C38 C37 H37 120.5 . .
C37 C38 H38 120.5 . .
C37 C38 C39 118.9(3) . .
C39 C38 H38 120.5 . .
C38 C39 H39 121.1 . .
C40 C39 C38 117.9(3) . .
C40 C39 H39 121.1 . .
N19 C40 C39 124.0(3) . .
N19 C40 C41 113.9(2) . .
C39 C40 C41 122.1(2) . .
N20 C41 N22 122.7(3) . .
N20 C41 C40 122.9(2) . .
N22 C41 C40 114.4(2) . .
N20 C42 C49 117.0(3) . .
N21 C42 N20 124.8(3) . .
N21 C42 C49 118.1(3) . .
N21 C43 C44 122.0(2) . .
N22 C43 N21 123.6(3) . .
N22 C43 C44 114.4(2) . .
N23 C44 C43 114.1(2) . .
N23 C44 C45 123.2(3) . .
C45 C44 C43 122.7(3) . .
C44 C45 H45 120.8 . .
C44 C45 C46 118.3(3) . .
C46 C45 H45 120.8 . .
C45 C46 H46 120.5 . .
C47 C46 C45 118.9(3) . .
C47 C46 H46 120.5 . .
C46 C47 H47 120.5 . .
C46 C47 C48 119.1(3) . .
C48 C47 H47 120.5 . .
N23 C48 C47 122.8(3) . .
N23 C48 H48 118.6 . .
C47 C48 H48 118.6 . .
N24 C49 C42 116.1(3) . .
N24 C49 C50 124.0(3) . .
C50 C49 C42 119.9(3) . .
C49 C50 H50 120.9 . .
C49 C50 C51 118.2(3) . .
C51 C50 H50 120.9 . .
C50 C51 H51 120.5 . .
C52 C51 C50 118.9(3) . .
C52 C51 H51 120.5 . .
C51 C52 H52 120.7 . .
C51 C52 C53 118.6(3) . .
C53 C52 H52 120.7 . .
N24 C53 C52 124.0(3) . .
N24 C53 H53 118.0 . .
C52 C53 H53 118.0 . .
C11 C56 H56A 109.5 . .
C11 C56 H56B 109.5 . .
C11 C56 H56C 109.5 . .
H56A C56 H56B 109.5 . .
H56A C56 H56C 109.5 . .
H56B C56 H56C 109.5 . .
N1 B1 N3 108.0(2) . .
N1 B1 N5 107.8(2) . .
N1 B1 H1 111.1 . .
N3 B1 H1 111.1 . .
N5 B1 N3 107.6(2) . .
N5 B1 H1 111.1 . .
N10 B2 H2 111.0 . .
N12 B2 N10 106.9(2) . .
N12 B2 H2 111.0 . .
N14 B2 N10 107.7(2) . .
N14 B2 N12 109.0(2) . .
N14 B2 H2 111.0 . .

loop_
_geom_bond_atom_site_label_1
_geom_bond_atom_site_label_2
_geom_bond_distance
_geom_bond_site_symmetry_2
Ni1 N9 2.058(2) .
Ni1 N16 2.016(2) .
Ni1 N18 2.043(2) 2_666
Ni1 N19 2.159(2) .
Ni1 N22 2.015(2) .
Ni1 N23 2.152(2) .
Fe1 N2 2.015(2) .
Fe1 N4 1.985(2) .
Fe1 N6 2.004(2) .
Fe1 C33 1.903(3) .
Fe1 C34 1.937(3) .
Fe1 C35 1.930(3) .
Fe2 N11 1.990(2) .
Fe2 N13 2.002(2) .
Fe2 N15 1.998(2) .
Fe2 C30 1.921(3) .
Fe2 C31 1.928(3) .
Fe2 C32 1.912(3) .
N1 N2 1.375(3) .
N1 C2 1.355(4) .
N1 B1 1.533(4) .
N2 C4 1.346(3) .
N3 N4 1.372(3) .
N3 C7 1.342(4) .
N3 B1 1.543(4) .
N4 C9 1.362(4) .
N5 N6 1.377(3) .
N5 C11 1.346(4) .
N5 B1 1.535(4) .
N6 C13 1.360(3) .
N7 C34 1.142(4) .
N8 C35 1.154(4) .
N9 C33 1.144(4) .
N10 N11 1.377(3) .
N10 C16 1.344(4) .
N10 B2 1.543(4) .
N11 C18 1.349(3) .
N12 N13 1.375(3) .
N12 C26 1.352(3) .
N12 B2 1.540(4) .
N13 C28 1.348(3) .
N14 N15 1.373(3) .
N14 C21 1.353(4) .
N14 B2 1.535(4) .
N15 C23 1.348(3) .
N16 C32 1.156(4) .
N17 C30 1.149(4) .
N18 C31 1.151(4) .
N19 C36 1.335(4) .
N19 C40 1.353(4) .
N20 C41 1.326(4) .
N20 C42 1.348(4) .
N21 C42 1.347(4) .
N21 C43 1.330(4) .
N22 C41 1.332(4) .
N22 C43 1.327(4) .
N23 C44 1.357(3) .
N23 C48 1.335(4) .
N24 C49 1.353(4) .
N24 C53 1.344(4) .
C1 H1A 0.9600 .
C1 H1B 0.9600 .
C1 H1C 0.9600 .
C1 C2 1.488(4) .
C2 C3 1.377(4) .
C3 H3 0.9300 .
C3 C4 1.384(4) .
C4 C5 1.499(4) .
C5 H5A 0.9600 .
C5 H5B 0.9600 .
C5 H5C 0.9600 .
C6 H6A 0.9600 .
C6 H6B 0.9600 .
C6 H6C 0.9600 .
C6 C7 1.493(4) .
C7 C8 1.372(4) .
C8 H8 0.9300 .
C8 C9 1.397(4) .
C9 C10 1.480(4) .
C10 H10A 0.9600 .
C10 H10B 0.9600 .
C10 H10C 0.9600 .
C11 C12 1.384(4) .
C11 C56 1.495(4) .
C12 H12 0.9300 .
C12 C13 1.392(4) .
C13 C14 1.483(4) .
C14 H14A 0.9600 .
C14 H14B 0.9600 .
C14 H14C 0.9600 .
C15 H15A 0.9600 .
C15 H15B 0.9600 .
C15 H15C 0.9600 .
C15 C16 1.501(4) .
C16 C17 1.368(4) .
C17 H17 0.9300 .
C17 C18 1.395(4) .
C18 C19 1.477(4) .
C19 H19A 0.9600 .
C19 H19B 0.9600 .
C19 H19C 0.9600 .
C20 H20A 0.9600 .
C20 H20B 0.9600 .
C20 H20C 0.9600 .
C20 C21 1.487(4) .
C21 C22 1.382(4) .
C22 H22 0.9300 .
C22 C23 1.391(4) .
C23 C24 1.494(4) .
C24 H24A 0.9600 .
C24 H24B 0.9600 .
C24 H24C 0.9600 .
C25 H25A 0.9600 .
C25 H25B 0.9600 .
C25 H25C 0.9600 .
C25 C26 1.494(4) .
C26 C27 1.385(4) .
C27 H27 0.9300 .
C27 C28 1.393(4) .
C28 C29 1.496(4) .
C29 H29A 0.9600 .
C29 H29B 0.9600 .
C29 H29C 0.9600 .
C36 H36 0.9300 .
C36 C37 1.385(4) .
C37 H37 0.9300 .
C37 C38 1.383(4) .
C38 H38 0.9300 .
C38 C39 1.396(4) .
C39 H39 0.9300 .
C39 C40 1.379(4) .
C40 C41 1.480(4) .
C42 C49 1.482(4) .
C43 C44 1.480(4) .
C44 C45 1.382(4) .
C45 H45 0.9300 .
C45 C46 1.395(4) .
C46 H46 0.9300 .
C46 C47 1.383(5) .
C47 H47 0.9300 .
C47 C48 1.393(4) .
C48 H48 0.9300 .
C49 C50 1.382(4) .
C50 H50 0.9300 .
C50 C51 1.395(4) .
C51 H51 0.9300 .
C51 C52 1.379(5) .
C52 H52 0.9300 .
C52 C53 1.386(5) .
C53 H53 0.9300 .
C56 H56A 0.9600 .
C56 H56B 0.9600 .
C56 H56C 0.9600 .
B1 H1 0.9800 .
B2 H2 0.9800 .

loop_
_smtbx_masks_void_nr
_smtbx_masks_void_average_x
_smtbx_masks_void_average_y
_smtbx_masks_void_average_z
_smtbx_masks_void_volume
_smtbx_masks_void_count_electrons
1 -0.736 -0.782 -0.158 1309.6 363.5
